data_7049234
loop_
_publ_author_name
'Dhibar, Subhendu'
'Yadav, Priya'
'Paul, Tanima'
'Sarkar, Keka'
'Chattopadhyay, Asoke Prasun'
'Krawczuk, Anna'
'Dey, Biswajit'

_publ_section_title
;
 A bio-relevant supramolecular Co(ii)-complex for selective fluorescence
 sensing of \mM range inorganic As(iii) in aqueous medium and its
 intracellular tracking in bacterial systems.
;
_journal_issue 13
_journal_name_full 'Dalton transactions (Cambridge, England : 2003)'
_journal_page_first 4362
_journal_page_last 4369
_journal_paper_doi 10.1039/c8dt04127j
_journal_volume 48
_journal_year 2019
_chemical_formula_sum 'C17 H25 Co N3 O7'
_chemical_formula_weight 442.33
_space_group_crystal_system triclinic
_space_group_IT_number 2
_space_group_name_Hall '-P 1'
_space_group_name_H-M_alt 'P -1'
_symmetry_space_group_name_Hall '-P 1'
_symmetry_space_group_name_H-M 'P -1'
_atom_sites_solution_hydrogens mixed
_audit_creation_method SHELXL-2014/7
_audit_update_record
;
2018-12-18 deposited with the CCDC.    2019-03-04 downloaded from the CCDC.
;
_cell_angle_alpha 83.608(4)
_cell_angle_beta 73.687(3)
_cell_angle_gamma 88.562(4)
_cell_formula_units_Z 2
_cell_length_a 8.1767(7)
_cell_length_b 10.9491(8)
_cell_length_c 11.4868(7)
_cell_measurement_reflns_used 6242
_cell_measurement_temperature 296(2)
_cell_measurement_theta_max 27.80
_cell_measurement_theta_min 2.49
_cell_volume 980.83(13)
_computing_cell_refinement 'Apex2, Version 2 User Manual, M86-E01078, Bruker Analytical X-ray Systems Madison, WI, 2006'
_computing_data_collection 'Apex2, Version 2 User Manual, M86-E01078, Bruker Analytical X-ray Systems Madison, WI, 2006'
_computing_data_reduction 'Apex2, Version 2 User Manual, M86-E01078, Bruker Analytical X-ray Systems Madison, WI, 2006.'
_computing_molecular_graphics
;
  ORTEP-3 for Windows (Farrugia, 2012); MERCURY (Version
  1.4; Macrae et al., 2008)
;
_computing_structure_refinement 'SHELXL-2014/7 (Sheldrick, 2014)'
_computing_structure_solution 'SHELXS (Sheldrick, 2014)'
_diffrn_ambient_temperature 296(2)
_diffrn_detector 'CCD plate'
_diffrn_measured_fraction_theta_full 0.995
_diffrn_measured_fraction_theta_max 0.992
_diffrn_measurement_device_type 'BrukerAXS SMART APEX'
_diffrn_radiation_type MoK\a
_diffrn_radiation_wavelength 0.71073
_diffrn_reflns_av_R_equivalents 0.0599
_diffrn_reflns_av_unetI/netI 0.0622
_diffrn_reflns_Laue_measured_fraction_full 0.995
_diffrn_reflns_Laue_measured_fraction_max 0.992
_diffrn_reflns_limit_h_max 10
_diffrn_reflns_limit_h_min -10
_diffrn_reflns_limit_k_max 14
_diffrn_reflns_limit_k_min -13
_diffrn_reflns_limit_l_max 14
_diffrn_reflns_limit_l_min -14
_diffrn_reflns_number 19752
_diffrn_reflns_point_group_measured_fraction_full 0.995
_diffrn_reflns_point_group_measured_fraction_max 0.992
_diffrn_reflns_theta_full 25.242
_diffrn_reflns_theta_max 27.482
_diffrn_reflns_theta_min 2.778
_exptl_absorpt_coefficient_mu 0.919
_exptl_absorpt_correction_T_max 0.832
_exptl_absorpt_correction_T_min 0.802
_exptl_absorpt_correction_type multi-scan
_exptl_absorpt_process_details SADABS
_exptl_crystal_colour pink
_exptl_crystal_density_diffrn 1.498
_exptl_crystal_density_method 'not measured'
_exptl_crystal_description plate
_exptl_crystal_F_000 462
_exptl_crystal_size_max 0.400
_exptl_crystal_size_mid 0.200
_exptl_crystal_size_min 0.200
_refine_diff_density_max 0.778
_refine_diff_density_min -0.613
_refine_diff_density_rms 0.124
_refine_ls_extinction_method none
_refine_ls_goodness_of_fit_ref 1.085
_refine_ls_hydrogen_treatment mixed
_refine_ls_matrix_type full
_refine_ls_number_parameters 273
_refine_ls_number_reflns 4467
_refine_ls_number_restraints 3
_refine_ls_restrained_S_all 1.085
_refine_ls_R_factor_all 0.1059
_refine_ls_R_factor_gt 0.0701
_refine_ls_shift/su_max 0.000
_refine_ls_shift/su_mean 0.000
_refine_ls_structure_factor_coef Fsqd
_refine_ls_weighting_details 'w=1/[\s^2^(Fo^2^)+(0.1152P)^2^+3.0592P] where P=(Fo^2^+2Fc^2^)/3'
_refine_ls_weighting_scheme calc
_refine_ls_wR_factor_gt 0.2069
_refine_ls_wR_factor_ref 0.2361
_reflns_Friedel_coverage 0.000
_reflns_number_gt 3075
_reflns_number_total 4467
_reflns_threshold_expression 'I > 2\s(I)'
_cod_data_source_file c8dt04127j2.cif
_cod_data_source_block shelx
_cod_depositor_comments 'Adding full bibliography for 7049234.cif.'
_cod_database_code 7049234
_shelx_shelxl_version_number 2014/7
_shelx_space_group_comment
;
The symmetry employed for this shelxl refinement is uniquely defined
by the following loop, which should always be used as a source of
symmetry information in preference to the above space-group names.
They are only intended as comments.
;
_shelx_estimated_absorpt_t_min 0.710
_shelx_estimated_absorpt_t_max 0.838

loop_
_space_group_symop_operation_xyz
'x, y, z'
'-x, -y, -z'

loop_
_atom_site_label
_atom_site_type_symbol
_atom_site_fract_x
_atom_site_fract_y
_atom_site_fract_z
_atom_site_U_iso_or_equiv
_atom_site_adp_type
_atom_site_occupancy
_atom_site_site_symmetry_order
_atom_site_calc_flag
_atom_site_refinement_flags_posn
_atom_site_refinement_flags_adp
_atom_site_refinement_flags_occupancy
_atom_site_disorder_assembly
_atom_site_disorder_group
Co1 Co 0.84136(8) 0.70593(6) 0.53910(7) 0.0296(3) Uani 1 1 d . . . . .
O1 O 0.8244(4) 0.5365(3) 0.6447(4) 0.0335(8) Uani 1 1 d . . . . .
O3 O 0.5825(4) 0.6899(3) 0.5525(4) 0.0330(8) Uani 1 1 d . . . . .
O2 O 0.6865(5) 0.3613(3) 0.7138(4) 0.0360(9) Uani 1 1 d . . . . .
O4 O 0.3390(5) 0.5898(4) 0.6035(4) 0.0452(10) Uani 1 1 d . . . . .
N2 N 0.8447(5) 0.8757(4) 0.4332(4) 0.0318(9) Uani 1 1 d . . . . .
N3 N 0.8009(5) 0.8055(4) 0.6919(4) 0.0316(9) Uani 1 1 d . . . . .
N1 N 0.6851(6) 0.9780(4) 0.6005(4) 0.0378(11) Uani 1 1 d . . . . .
H1 H 0.6075 1.0328 0.6181 0.045 Uiso 1 1 calc R U . . .
C12 C 0.7531(6) 0.9733(5) 0.4778(5) 0.0317(11) Uani 1 1 d . . . . .
C7 C 0.6896(6) 0.4761(5) 0.6929(5) 0.0282(10) Uani 1 1 d . . . . .
C17 C 0.7158(6) 0.9131(5) 0.7004(5) 0.0346(12) Uani 1 1 d . . . . .
C6 C 0.4774(6) 0.6121(5) 0.6201(5) 0.0301(11) Uani 1 1 d . . . . .
C13 C 0.7239(8) 1.0714(5) 0.3982(6) 0.0457(15) Uani 1 1 d . . . . .
H13 H 0.6577 1.1370 0.4293 0.055 Uiso 1 1 calc R U . . .
C8 C 0.8319(8) 0.7493(6) 0.7951(6) 0.0439(14) Uani 1 1 d . . . . .
H8 H 0.8949 0.6772 0.7896 0.053 Uiso 1 1 calc R U . . .
C5 C 0.5230(6) 0.5480(6) 0.7342(5) 0.0377(12) Uani 1 1 d . . . . .
H5 H 0.5509 0.6148 0.7757 0.045 Uiso 1 1 calc R U . . .
C15 C 0.8910(9) 0.9757(6) 0.2311(6) 0.0513(16) Uani 1 1 d . . . . .
H15 H 0.9422 0.9750 0.1479 0.062 Uiso 1 1 calc R U . . .
C11 C 0.6545(9) 0.9622(6) 0.8111(6) 0.0524(16) Uani 1 1 d . . . . .
H11 H 0.5948 1.0358 0.8150 0.063 Uiso 1 1 calc R U . . .
C16 C 0.9119(8) 0.8820(6) 0.3133(6) 0.0454(14) Uani 1 1 d . . . . .
H16 H 0.9792 0.8166 0.2830 0.055 Uiso 1 1 calc R U . . .
C3 C 0.2433(7) 0.5623(7) 0.8907(6) 0.0518(17) Uani 1 1 d . . . . .
H3A H 0.2124 0.6198 0.8299 0.062 Uiso 1 1 calc R U . . .
H3B H 0.1431 0.5130 0.9333 0.062 Uiso 1 1 calc R U . . .
C9 C 0.7768(9) 0.7920(7) 0.9046(6) 0.0554(17) Uani 1 1 d . . . . .
H9 H 0.8005 0.7500 0.9729 0.067 Uiso 1 1 calc R U . . .
C14 C 0.7902(9) 1.0724(6) 0.2768(6) 0.0532(16) Uani 1 1 d . . . . .
H14 H 0.7684 1.1374 0.2240 0.064 Uiso 1 1 calc R U . . .
C10 C 0.6830(10) 0.9010(8) 0.9141(7) 0.064(2) Uani 1 1 d . . . . .
H10 H 0.6408 0.9313 0.9892 0.077 Uiso 1 1 calc R U . . .
C4 C 0.3796(7) 0.4788(7) 0.8260(6) 0.0506(16) Uani 1 1 d . . . . .
H4A H 0.4241 0.4297 0.8858 0.061 Uiso 1 1 calc R U . . .
H4B H 0.3295 0.4232 0.7853 0.061 Uiso 1 1 calc R U . . .
C2 C 0.2894(12) 0.6336(12) 0.9798(9) 0.100(4) Uani 1 1 d . . . . .
H2A H 0.4056 0.6619 0.9417 0.120 Uiso 1 1 calc R U . A 1
H2B H 0.2932 0.5747 1.0485 0.120 Uiso 1 1 calc R U . A 1
O1W O 1.1065(4) 0.7113(4) 0.5003(4) 0.0356(9) Uani 1 1 d . . . . .
H1W1 H 1.170(9) 0.682(7) 0.538(7) 0.053 Uiso 1 1 d . U . . .
H2W1 H 1.152(9) 0.692(7) 0.428(7) 0.053 Uiso 1 1 d . U . . .
O2W O 0.8869(4) 0.6043(3) 0.3835(4) 0.0327(8) Uani 1 1 d D . . . .
H1W2 H 0.811(6) 0.555(5) 0.383(5) 0.049 Uiso 1 1 d D U . . .
H2W2 H 0.927(7) 0.638(5) 0.313(2) 0.049 Uiso 1 1 d D U . . .
O3W O 0.4846(6) 0.1907(4) 0.6648(5) 0.0516(12) Uani 1 1 d . . . . .
H1W3 H 0.519(11) 0.236(8) 0.706(8) 0.077 Uiso 1 1 d . U . . .
H2W3 H 0.452(12) 0.221(9) 0.615(9) 0.077 Uiso 1 1 d . U . . .
C1A C 0.190(5) 0.746(4) 1.035(3) 0.073(8) Uiso 0.43(7) 1 d . . P B 1
H1A1 H 0.163(5) 0.819(9) 0.952(9) 0.088 Uiso 0.43(7) 1 calc R U P B 1
H1A2 H 0.276(11) 0.798(7) 1.089(6) 0.088 Uiso 0.43(7) 1 calc R U P B 1
H1A3 H 0.052(14) 0.710(5) 1.108(7) 0.088 Uiso 0.43(7) 1 calc R U P B 1
C1B C 0.144(3) 0.702(3) 1.0524(17) 0.062(6) Uiso 0.57(7) 1 d . . P B 2
H1B1 H 0.103(5) 0.776(6) 0.990(5) 0.074 Uiso 0.57(7) 1 calc R U P B 2
H1B2 H 0.185(4) 0.746(4) 1.124(6) 0.074 Uiso 0.57(7) 1 calc R U P B 2
H1B3 H 0.035(9) 0.637(6) 1.098(4) 0.074 Uiso 0.57(7) 1 calc R U P B 2

loop_
_atom_site_aniso_label
_atom_site_aniso_U_11
_atom_site_aniso_U_22
_atom_site_aniso_U_33
_atom_site_aniso_U_23
_atom_site_aniso_U_13
_atom_site_aniso_U_12
Co1 0.0240(4) 0.0237(4) 0.0418(5) -0.0046(3) -0.0104(3) 0.0044(2)
O1 0.0259(17) 0.0256(18) 0.048(2) 0.0007(16) -0.0109(16) 0.0055(14)
O3 0.0221(16) 0.0289(19) 0.049(2) 0.0039(17) -0.0140(16) 0.0025(14)
O2 0.0348(19) 0.027(2) 0.046(2) -0.0008(17) -0.0120(17) -0.0001(15)
O4 0.0305(19) 0.042(2) 0.067(3) 0.004(2) -0.0231(19) -0.0032(16)
N2 0.027(2) 0.023(2) 0.041(3) 0.0000(19) -0.0023(18) 0.0014(16)
N3 0.025(2) 0.028(2) 0.044(3) -0.0034(19) -0.0129(19) 0.0000(16)
N1 0.036(2) 0.028(2) 0.051(3) -0.010(2) -0.012(2) 0.0120(18)
C12 0.025(2) 0.024(3) 0.046(3) -0.004(2) -0.009(2) -0.0016(19)
C7 0.025(2) 0.032(3) 0.028(3) 0.000(2) -0.011(2) 0.0035(19)
C17 0.027(2) 0.031(3) 0.043(3) -0.006(2) -0.005(2) 0.002(2)
C6 0.022(2) 0.027(3) 0.042(3) -0.007(2) -0.010(2) 0.0071(19)
C13 0.051(3) 0.024(3) 0.065(4) 0.000(3) -0.023(3) 0.007(2)
C8 0.045(3) 0.042(3) 0.052(4) -0.005(3) -0.025(3) 0.002(3)
C5 0.026(2) 0.043(3) 0.039(3) 0.001(3) -0.004(2) 0.008(2)
C15 0.061(4) 0.045(4) 0.042(4) 0.008(3) -0.010(3) -0.006(3)
C11 0.056(4) 0.050(4) 0.045(4) -0.008(3) -0.004(3) 0.018(3)
C16 0.039(3) 0.042(3) 0.044(3) -0.003(3) 0.006(3) -0.002(3)
C3 0.025(3) 0.071(5) 0.053(4) 0.006(3) -0.006(3) 0.007(3)
C9 0.058(4) 0.065(5) 0.043(4) 0.002(3) -0.016(3) -0.005(3)
C14 0.070(4) 0.038(4) 0.053(4) 0.009(3) -0.024(3) -0.004(3)
C10 0.063(4) 0.080(6) 0.046(4) -0.014(4) -0.008(3) 0.014(4)
C4 0.034(3) 0.060(4) 0.052(4) 0.002(3) -0.007(3) 0.008(3)
C2 0.072(6) 0.160(11) 0.082(6) -0.060(7) -0.031(5) 0.040(6)
O1W 0.0234(17) 0.036(2) 0.049(2) -0.0063(19) -0.0113(17) 0.0030(15)
O2W 0.0264(17) 0.029(2) 0.044(2) -0.0063(17) -0.0109(16) 0.0012(14)
O3W 0.046(2) 0.034(2) 0.082(4) -0.014(2) -0.026(2) 0.0057(19)

loop_
_atom_type_symbol
_atom_type_description
_atom_type_scat_dispersion_real
_atom_type_scat_dispersion_imag
_atom_type_scat_source
C C 0.0033 0.0016 'International Tables Vol C Tables 4.2.6.8 and 6.1.1.4'
H H 0.0000 0.0000 'International Tables Vol C Tables 4.2.6.8 and 6.1.1.4'
N N 0.0061 0.0033 'International Tables Vol C Tables 4.2.6.8 and 6.1.1.4'
O O 0.0106 0.0060 'International Tables Vol C Tables 4.2.6.8 and 6.1.1.4'
Co Co 0.3494 0.9721 'International Tables Vol C Tables 4.2.6.8 and 6.1.1.4'

loop_
_geom_angle_atom_site_label_1
_geom_angle_atom_site_label_2
_geom_angle_atom_site_label_3
_geom_angle
O1 Co1 O1W 92.58(15)
O1 Co1 O3 88.39(14)
O1W Co1 O3 171.30(16)
O1 Co1 N2 176.95(14)
O1W Co1 N2 90.42(16)
O3 Co1 N2 88.56(15)
O1 Co1 N3 93.01(16)
O1W Co1 N3 94.04(16)
O3 Co1 N3 94.55(15)
N2 Co1 N3 87.30(17)
O1 Co1 O2W 86.85(15)
O1W Co1 O2W 85.04(15)
O3 Co1 O2W 86.38(14)
N2 Co1 O2W 92.88(16)
N3 Co1 O2W 179.06(14)
C7 O1 Co1 125.1(3)
C6 O3 Co1 127.7(3)
C16 N2 C12 117.2(5)
C16 N2 Co1 119.0(4)
C12 N2 Co1 122.5(4)
C17 N3 C8 117.4(5)
C17 N3 Co1 122.8(4)
C8 N3 Co1 118.7(4)
C17 N1 C12 132.8(4)
C17 N1 H1 113.6
C12 N1 H1 113.6
N2 C12 N1 121.6(5)
N2 C12 C13 120.0(5)
N1 C12 C13 118.4(5)
O1 C7 O2 122.9(4)
O1 C7 C5 117.8(5)
O2 C7 C5 119.2(5)
N3 C17 N1 121.3(5)
N3 C17 C11 121.8(5)
N1 C17 C11 116.9(5)
O4 C6 O3 123.6(5)
O4 C6 C5 119.4(5)
O3 C6 C5 116.9(4)
C14 C13 C12 120.8(6)
C14 C13 H13 119.6
C12 C13 H13 119.6
C9 C8 N3 123.7(6)
C9 C8 H8 118.2
N3 C8 H8 118.2
C4 C5 C7 115.7(5)
C4 C5 C6 114.9(5)
C7 C5 C6 109.1(4)
C4 C5 H5 105.4
C7 C5 H5 105.4
C6 C5 H5 105.4
C16 C15 C14 116.9(6)
C16 C15 H15 121.6
C14 C15 H15 121.6
C10 C11 C17 119.2(6)
C10 C11 H11 120.4
C17 C11 H11 120.4
N2 C16 C15 125.6(6)
N2 C16 H16 117.2
C15 C16 H16 117.2
C2 C3 C4 115.6(6)
C2 C3 H3A 108.4
C4 C3 H3A 108.4
C2 C3 H3B 108.4
C4 C3 H3B 108.4
H3A C3 H3B 107.4
C8 C9 C10 118.8(6)
C8 C9 H9 120.6
C10 C9 H9 120.6
C13 C14 C15 119.4(6)
C13 C14 H14 120.3
C15 C14 H14 120.3
C11 C10 C9 119.0(7)
C11 C10 H10 120.5
C9 C10 H10 120.5
C5 C4 C3 112.5(6)
C5 C4 H4A 109.1
C3 C4 H4A 109.1
C5 C4 H4B 109.1
C3 C4 H4B 109.1
H4A C4 H4B 107.8
C3 C2 C1B 113.6(11)
C3 C2 C1A 125.1(13)
C3 C2 H2A 106.1
C1A C2 H2A 106.1
C3 C2 H2B 106.1
C1A C2 H2B 106.1
H2A C2 H2B 106.3
Co1 O1W H1W1 132(5)
Co1 O1W H2W1 110(5)
H1W1 O1W H2W1 103(7)
Co1 O2W H1W2 117(4)
Co1 O2W H2W2 121(4)
H1W2 O2W H2W2 108(3)
H1W3 O3W H2W3 117(10)
C2 C1A H1A1 109.5
C2 C1A H1A2 109.5
H1A1 C1A H1A2 109.5
C2 C1A H1A3 109.5
H1A1 C1A H1A3 109.5
H1A2 C1A H1A3 109.5
C2 C1B H1B1 109.5
C2 C1B H1B2 109.5
H1B1 C1B H1B2 109.5
C2 C1B H1B3 109.5
H1B1 C1B H1B3 109.5
H1B2 C1B H1B3 109.5

loop_
_geom_bond_atom_site_label_1
_geom_bond_atom_site_label_2
_geom_bond_distance
Co1 O1 2.086(4)
Co1 O1W 2.088(4)
Co1 O3 2.089(3)
Co1 N2 2.101(4)
Co1 N3 2.112(4)
Co1 O2W 2.149(4)
O1 C7 1.253(6)
O3 C6 1.258(6)
O2 C7 1.253(6)
O4 C6 1.234(6)
N2 C16 1.326(8)
N2 C12 1.354(6)
N3 C17 1.352(6)
N3 C8 1.359(7)
N1 C17 1.362(7)
N1 C12 1.369(7)
N1 H1 0.8600
C12 C13 1.392(8)
C7 C5 1.538(6)
C17 C11 1.392(8)
C6 C5 1.551(8)
C13 C14 1.347(10)
C13 H13 0.9300
C8 C9 1.344(9)
C8 H8 0.9300
C5 C4 1.495(9)
C5 H5 0.9800
C15 C16 1.356(9)
C15 C14 1.382(10)
C15 H15 0.9300
C11 C10 1.370(10)
C11 H11 0.9300
C16 H16 0.9300
C3 C2 1.486(11)
C3 C4 1.505(9)
C3 H3A 0.9700
C3 H3B 0.9700
C9 C10 1.399(10)
C9 H9 0.9300
C14 H14 0.9300
C10 H10 0.9300
C4 H4A 0.9700
C4 H4B 0.9700
C2 C1B 1.487(17)
C2 C1A 1.55(3)
C2 H2A 0.9700
C2 H2B 0.9700
O1W H1W1 0.80(8)
O1W H2W1 0.85(8)
O2W H1W2 0.835(10)
O2W H2W2 0.835(10)
O3W H1W3 0.83(9)
O3W H2W3 0.74(9)
C1A H1A1 1.24(12)
C1A H1A2 1.24(13)
C1A H1A3 1.24(13)
C1B H1B1 1.13(9)
C1B H1B2 1.13(9)
C1B H1B3 1.13(9)
